data_1542326
loop_
_publ_author_name
'Zhang, Xuan'
'Wang, Zhao-Xi'
'Xie, Haomiao'
'Li, Ming-Xing'
'Woods, Toby J.'
'Dunbar, Kim R.'

_publ_section_title
;
 A cobalt(ii) spin-crossover compound with partially charged TCNQ radicals
 and an anomalous conducting behavior
;
_journal_issue 2
_journal_name_full 'Chem. Sci.'
_journal_page_first 1569
_journal_paper_doi 10.1039/C5SC03547C
_journal_volume 7
_journal_year 2016
_chemical_formula_moiety 'C30 H22 Co N6, 3(C12 H4 N4), C2 H3 N'
_chemical_formula_sum 'C68 H37 Co N19'
_chemical_formula_weight 1179.09
_chemical_name_systematic 'Cobalt(II) bis(2,2?:6?,2??-terpyridine) tri-7,7,8,8-tetracyanoquinodimethanide acetonitrile'
_space_group_crystal_system orthorhombic
_space_group_IT_number 33
_space_group_name_Hall 'P 2c -2n'
_space_group_name_H-M_alt 'P n a 21'
_symmetry_space_group_name_Hall 'P 2c -2n'
_symmetry_space_group_name_H-M 'P n a 21'
_atom_sites_solution_hydrogens geom
_audit_creation_date 2015-01-10
_audit_creation_method
;
Olex2 1.2
(compiled 2015.01.06 svn.r3119 for OlexSys, GUI svn.r4979)
;
_audit_update_record
;
2015-02-12 deposited with the CCDC.
2015-11-19 downloaded from the CCDC.
;
_cell_angle_alpha 90
_cell_angle_beta 90
_cell_angle_gamma 90
_cell_formula_units_Z 4
_cell_length_a 19.2853(15)
_cell_length_b 8.7270(7)
_cell_length_c 33.589(3)
_cell_measurement_temperature 300(2)
_cell_volume 5653.1(8)
_computing_molecular_graphics 'Olex2 (Dolomanov et al., 2009)'
_computing_publication_material 'Olex2 (Dolomanov et al., 2009)'
_computing_structure_refinement 'ShelXL (Sheldrick, 2008)'
_diffrn_ambient_temperature 300.0
_diffrn_measured_fraction_theta_full 0.961
_diffrn_measured_fraction_theta_max 0.963
_diffrn_radiation_type MoK\a
_diffrn_radiation_wavelength 0.71073
_diffrn_reflns_av_R_equivalents 0.1130
_diffrn_reflns_av_unetI/netI 0.0977
_diffrn_reflns_laue_measured_fraction_full 0.961
_diffrn_reflns_laue_measured_fraction_max 0.963
_diffrn_reflns_limit_h_max 24
_diffrn_reflns_limit_h_min -24
_diffrn_reflns_limit_k_max 6
_diffrn_reflns_limit_k_min -10
_diffrn_reflns_limit_l_max 42
_diffrn_reflns_limit_l_min -41
_diffrn_reflns_number 73630
_diffrn_reflns_point_group_measured_fraction_full 0.963
_diffrn_reflns_point_group_measured_fraction_max 0.965
_diffrn_reflns_theta_full 25.242
_diffrn_reflns_theta_max 26.399
_diffrn_reflns_theta_min 1.212
_exptl_absorpt_coefficient_mu 0.367
_exptl_crystal_colour purple
_exptl_crystal_density_diffrn 1.385
_exptl_crystal_description needle
_exptl_crystal_F_000 2420
_exptl_crystal_size_max 0.237
_exptl_crystal_size_mid 0.035
_exptl_crystal_size_min 0.015
_refine_diff_density_max 0.600
_refine_diff_density_min -0.530
_refine_diff_density_rms 0.153
_refine_ls_abs_structure_details
;
 Refined as an inversion twin.
;
_refine_ls_abs_structure_Flack 0.46(2)
_refine_ls_extinction_method none
_refine_ls_goodness_of_fit_ref 1.046
_refine_ls_hydrogen_treatment constr
_refine_ls_matrix_type full
_refine_ls_number_parameters 795
_refine_ls_number_reflns 11144
_refine_ls_number_restraints 1
_refine_ls_restrained_S_all 1.046
_refine_ls_R_factor_all 0.0757
_refine_ls_R_factor_gt 0.0482
_refine_ls_shift/su_max 0.000
_refine_ls_shift/su_mean 0.000
_refine_ls_structure_factor_coef Fsqd
_refine_ls_weighting_details 'w=1/[\s^2^(Fo^2^)+(0.0729P)^2^] where P=(Fo^2^+2Fc^2^)/3'
_refine_ls_weighting_scheme calc
_refine_ls_wR_factor_gt 0.1173
_refine_ls_wR_factor_ref 0.1483
_reflns_Friedel_coverage 0.969
_reflns_friedel_fraction_full 0.966
_reflns_friedel_fraction_max 0.967
_reflns_number_gt 8536
_reflns_number_total 11144
_reflns_threshold_expression 'I > 2\s(I)'
_cod_data_source_file c5sc03547c2.cif
_cod_data_source_block 300
_cod_database_code 1542326
_shelxl_version_number 2014/6
_shelx_space_group_comment
;
The symmetry employed for this shelxl refinement is uniquely defined
by the following loop, which should always be used as a source of
symmetry information in preference to the above space-group names.
They are only intended as comments.
;
_shelx_estimated_absorpt_t_max 0.995
_shelx_estimated_absorpt_t_min 0.918
_olex2_refinement_description
;
1. Twinned data refinement
 Scales: 0.54(2) 0.46(2)
2. Fixed Uiso
 At 1.2 times of:
  All C(H) groups
 At 1.5 times of:
  All C(H,H,H) groups
3.a Aromatic/amide H refined with riding coordinates:
 C2(H2), C3(H3), C4(H4), C6(H6), C7(H7), C8(H8), C9(H9), C12(H12), C13(H13),
 C14(H14), C15(H15), C17(H17), C18(H18), C19(H19), C22(H22), C23(H23), C24(H24),
  C25(H25), C27(H27), C28(H28), C29(H29), C30(H30), C59(H59), C60(H60),
 C62(H62), C63(H63), C35(H35), C36(H36), C38(H38), C39(H39), C47(H47), C48(H48),
  C50(H50), C51(H51)
3.b Idealised Me refined as rotating group:
 C68(H68A,H68B,H68C)
;
_olex2_submission_special_instructions 'No special instructions were received'

loop_
_space_group_symop_operation_xyz
'x, y, z'
'-x, -y, z+1/2'
'x+1/2, -y+1/2, z'
'-x+1/2, y+1/2, z+1/2'

loop_
_atom_site_label
_atom_site_type_symbol
_atom_site_fract_x
_atom_site_fract_y
_atom_site_fract_z
_atom_site_U_iso_or_equiv
_atom_site_adp_type
_atom_site_occupancy
_atom_site_site_symmetry_order
_atom_site_calc_flag
_atom_site_refinement_flags_posn
Co1 Co 0.37828(3) 0.06745(8) 0.37122(2) 0.03326(19) Uani 1 1 d .
N1 N 0.3605(2) 0.0762(5) 0.31631(14) 0.0332(11) Uani 1 1 d .
N2 N 0.3380(2) -0.1417(6) 0.36370(12) 0.0372(11) Uani 1 1 d .
N3 N 0.4155(2) 0.2775(6) 0.36045(12) 0.0381(11) Uani 1 1 d .
N4 N 0.3951(3) 0.0651(6) 0.42723(14) 0.0381(12) Uani 1 1 d .
N5 N 0.2820(3) 0.1527(6) 0.39314(14) 0.0440(12) Uani 1 1 d .
N6 N 0.4823(2) -0.0181(5) 0.37331(16) 0.0425(11) Uani 1 1 d .
C1 C 0.3308(3) -0.0439(7) 0.29832(15) 0.0359(12) Uani 1 1 d .
C2 C 0.3156(3) -0.0369(8) 0.25797(17) 0.0512(17) Uani 1 1 d .
H2 H 0.2950 -0.1199 0.2452 0.061 Uiso 1 1 calc R
C3 C 0.3315(4) 0.0946(9) 0.23698(18) 0.0552(18) Uani 1 1 d .
H3 H 0.3216 0.1004 0.2099 0.066 Uiso 1 1 calc R
C4 C 0.3621(4) 0.2184(8) 0.25615(17) 0.0501(16) Uani 1 1 d .
H4 H 0.3727 0.3076 0.2423 0.060 Uiso 1 1 calc R
C5 C 0.3765(3) 0.2057(7) 0.29663(16) 0.0374(13) Uani 1 1 d .
C6 C 0.3277(3) -0.2512(8) 0.39115(18) 0.0456(15) Uani 1 1 d .
H6 H 0.3420 -0.2333 0.4172 0.055 Uiso 1 1 calc R
C7 C 0.2967(3) -0.3893(8) 0.38206(19) 0.0522(17) Uani 1 1 d .
H7 H 0.2900 -0.4628 0.4018 0.063 Uiso 1 1 calc R
C8 C 0.2757(4) -0.4172(8) 0.3439(2) 0.0540(16) Uani 1 1 d .
H8 H 0.2541 -0.5090 0.3373 0.065 Uiso 1 1 calc R
C9 C 0.2873(3) -0.3065(8) 0.31511(18) 0.0474(15) Uani 1 1 d .
H9 H 0.2745 -0.3244 0.2888 0.057 Uiso 1 1 calc R
C10 C 0.3174(3) -0.1718(7) 0.32552(16) 0.0379(13) Uani 1 1 d .
C11 C 0.4091(3) 0.3222(7) 0.32165(16) 0.0350(12) Uani 1 1 d .
C12 C 0.4338(3) 0.4610(8) 0.30848(19) 0.0475(15) Uani 1 1 d .
H12 H 0.4276 0.4902 0.2821 0.057 Uiso 1 1 calc R
C13 C 0.4677(4) 0.5561(8) 0.3345(2) 0.0556(17) Uani 1 1 d .
H13 H 0.4852 0.6497 0.3259 0.067 Uiso 1 1 calc R
C14 C 0.4755(3) 0.5112(8) 0.3734(2) 0.0568(16) Uani 1 1 d .
H14 H 0.4989 0.5734 0.3914 0.068 Uiso 1 1 calc R
C15 C 0.4480(3) 0.3723(8) 0.38545(18) 0.0472(15) Uani 1 1 d .
H15 H 0.4524 0.3438 0.4120 0.057 Uiso 1 1 calc R
C16 C 0.4561(3) 0.0141(7) 0.44136(16) 0.0428(14) Uani 1 1 d .
C17 C 0.4716(4) 0.0234(9) 0.48178(17) 0.060(2) Uani 1 1 d .
H17 H 0.5138 -0.0122 0.4915 0.072 Uiso 1 1 calc R
C18 C 0.4234(5) 0.0859(10) 0.50697(19) 0.070(2) Uani 1 1 d .
H18 H 0.4330 0.0920 0.5341 0.083 Uiso 1 1 calc R
C19 C 0.3616(4) 0.1395(9) 0.49281(19) 0.061(2) Uani 1 1 d .
H19 H 0.3293 0.1828 0.5100 0.073 Uiso 1 1 calc R
C20 C 0.3480(4) 0.1280(8) 0.45199(16) 0.0455(15) Uani 1 1 d .
C21 C 0.2841(3) 0.1780(7) 0.43269(17) 0.0453(15) Uani 1 1 d .
C22 C 0.2280(4) 0.2407(9) 0.4525(2) 0.069(2) Uani 1 1 d .
H22 H 0.2307 0.2609 0.4796 0.083 Uiso 1 1 calc R
C23 C 0.1684(5) 0.2729(11) 0.4320(3) 0.086(3) Uani 1 1 d .
H23 H 0.1302 0.3130 0.4453 0.104 Uiso 1 1 calc R
C24 C 0.1655(4) 0.2456(12) 0.3920(3) 0.082(3) Uani 1 1 d .
H24 H 0.1253 0.2659 0.3776 0.099 Uiso 1 1 calc R
C25 C 0.2242(3) 0.1867(8) 0.3733(3) 0.0601(16) Uani 1 1 d .
H25 H 0.2230 0.1705 0.3459 0.072 Uiso 1 1 calc R
C26 C 0.5035(3) -0.0463(7) 0.41099(19) 0.0458(16) Uani 1 1 d .
C27 C 0.5653(4) -0.1231(9) 0.4186(2) 0.0617(19) Uani 1 1 d .
H27 H 0.5788 -0.1439 0.4446 0.074 Uiso 1 1 calc R
C28 C 0.6060(4) -0.1678(10) 0.3872(3) 0.073(2) Uani 1 1 d .
H28 H 0.6467 -0.2222 0.3917 0.088 Uiso 1 1 calc R
C29 C 0.5863(4) -0.1317(10) 0.3492(3) 0.065(2) Uani 1 1 d .
H29 H 0.6147 -0.1562 0.3278 0.078 Uiso 1 1 calc R
C30 C 0.5242(3) -0.0589(8) 0.3431(2) 0.0516(17) Uani 1 1 d .
H30 H 0.5106 -0.0369 0.3172 0.062 Uiso 1 1 calc R
N15 N 0.0281(4) 0.0636(9) 0.48038(19) 0.083(2) Uani 1 1 d .
N16 N 0.0041(3) -0.3228(8) 0.56145(19) 0.0590(16) Uani 1 1 d .
N17 N 0.0152(4) 0.6696(9) 0.6738(2) 0.078(2) Uani 1 1 d .
N18 N -0.0149(4) 0.2906(9) 0.75271(18) 0.083(2) Uani 1 1 d .
C55 C 0.0146(3) -0.0323(8) 0.55254(17) 0.0402(14) Uani 1 1 d .
C56 C 0.0231(3) 0.0205(9) 0.51217(19) 0.0524(17) Uani 1 1 d .
C57 C 0.0083(3) -0.1939(9) 0.55753(18) 0.0445(15) Uani 1 1 d .
C58 C 0.0123(3) 0.0688(7) 0.58405(17) 0.0365(13) Uani 1 1 d .
C59 C 0.0244(3) 0.2284(7) 0.57851(16) 0.0410(14) Uani 1 1 d .
H59 H 0.0355 0.2645 0.5533 0.049 Uiso 1 1 calc R
C60 C 0.0201(3) 0.3289(7) 0.60923(16) 0.0401(14) Uani 1 1 d .
H60 H 0.0267 0.4329 0.6045 0.048 Uiso 1 1 calc R
C61 C 0.0056(3) 0.2769(7) 0.64881(16) 0.0389(13) Uani 1 1 d .
C62 C -0.0048(3) 0.1167(7) 0.65445(16) 0.0395(13) Uani 1 1 d .
H62 H -0.0139 0.0800 0.6799 0.047 Uiso 1 1 calc R
C63 C -0.0018(3) 0.0167(8) 0.62378(18) 0.0382(13) Uani 1 1 d .
H63 H -0.0090 -0.0871 0.6285 0.046 Uiso 1 1 calc R
C64 C 0.0028(3) 0.3797(8) 0.68040(17) 0.0424(14) Uani 1 1 d .
C65 C 0.0090(4) 0.5413(10) 0.6756(2) 0.0553(18) Uani 1 1 d .
C66 C -0.0080(4) 0.3300(8) 0.7208(2) 0.0537(17) Uani 1 1 d .
N7 N 0.3657(3) -0.2838(9) 0.49047(18) 0.0714(19) Uani 1 1 d .
N8 N 0.3287(4) -0.6629(8) 0.5704(2) 0.0717(19) Uani 1 1 d .
N9 N 0.3318(4) 0.3230(9) 0.6886(2) 0.075(2) Uani 1 1 d .
N10 N 0.3043(5) -0.0747(10) 0.7631(2) 0.101(3) Uani 1 1 d .
C31 C 0.3369(3) -0.3719(8) 0.56129(17) 0.0399(14) Uani 1 1 d .
C32 C 0.3517(3) -0.3218(9) 0.52185(18) 0.0478(16) Uani 1 1 d .
C33 C 0.3314(3) -0.5319(9) 0.56632(19) 0.0479(16) Uani 1 1 d .
C34 C 0.3322(3) -0.2697(7) 0.59394(16) 0.0354(13) Uani 1 1 d .
C35 C 0.3383(3) -0.1111(8) 0.58906(17) 0.0407(14) Uani 1 1 d .
H35 H 0.3452 -0.0719 0.5636 0.049 Uiso 1 1 calc R
C36 C 0.3345(3) -0.0115(8) 0.62053(18) 0.0425(13) Uani 1 1 d .
H36 H 0.3388 0.0934 0.6163 0.051 Uiso 1 1 calc R
C37 C 0.3239(3) -0.0695(8) 0.65983(17) 0.0418(14) Uani 1 1 d .
C38 C 0.3167(3) -0.2291(8) 0.66430(17) 0.0428(14) Uani 1 1 d .
H38 H 0.3085 -0.2689 0.6895 0.051 Uiso 1 1 calc R
C39 C 0.3213(3) -0.3266(8) 0.63301(17) 0.0408(13) Uani 1 1 d .
H39 H 0.3174 -0.4316 0.6372 0.049 Uiso 1 1 calc R
C40 C 0.3203(3) 0.0316(9) 0.69282(19) 0.0494(16) Uani 1 1 d .
C41 C 0.3263(3) 0.1935(10) 0.6895(2) 0.0548(18) Uani 1 1 d .
C42 C 0.3114(4) -0.0257(11) 0.7318(2) 0.067(2) Uani 1 1 d .
N11 N 0.2087(3) -0.1530(8) 0.45268(17) 0.0680(17) Uani 1 1 d .
N12 N 0.1550(4) -0.5385(8) 0.5267(2) 0.0645(16) Uani 1 1 d .
N13 N 0.1799(3) 0.4553(7) 0.64305(18) 0.0549(14) Uani 1 1 d .
N14 N 0.1366(4) 0.0815(7) 0.72212(17) 0.0632(16) Uani 1 1 d .
C43 C 0.1820(3) -0.2522(7) 0.52313(16) 0.0394(13) Uani 1 1 d .
C44 C 0.1970(3) -0.1987(8) 0.48406(18) 0.0486(15) Uani 1 1 d .
C45 C 0.1677(3) -0.4104(9) 0.52604(19) 0.0470(15) Uani 1 1 d .
C46 C 0.1782(3) -0.1481(7) 0.55533(16) 0.0350(13) Uani 1 1 d .
C47 C 0.1872(3) 0.0117(7) 0.54934(16) 0.0367(13) Uani 1 1 d .
H47 H 0.1958 0.0477 0.5238 0.044 Uiso 1 1 calc R
C48 C 0.1835(3) 0.1135(7) 0.57975(15) 0.0344(12) Uani 1 1 d .
H48 H 0.1895 0.2175 0.5749 0.041 Uiso 1 1 calc R
C49 C 0.1704(3) 0.0607(6) 0.61941(15) 0.0309(11) Uani 1 1 d .
C50 C 0.1602(3) -0.0975(7) 0.62524(16) 0.0345(12) Uani 1 1 d .
H50 H 0.1504 -0.1334 0.6507 0.041 Uiso 1 1 calc R
C51 C 0.1644(3) -0.2000(7) 0.59440(15) 0.0348(12) Uani 1 1 d .
H51 H 0.1581 -0.3041 0.5992 0.042 Uiso 1 1 calc R
C52 C 0.1657(3) 0.1654(7) 0.65118(15) 0.0339(13) Uani 1 1 d .
C53 C 0.1742(3) 0.3254(8) 0.64600(16) 0.0385(14) Uani 1 1 d .
C54 C 0.1502(3) 0.1173(7) 0.69032(17) 0.0397(13) Uani 1 1 d .
N19 N 0.1481(8) -0.033(2) 0.3041(6) 0.173(6) Uani 1 1 d .
C67 C 0.1204(7) 0.029(2) 0.2781(5) 0.123(5) Uani 1 1 d .
C68 C 0.0833(7) 0.0955(16) 0.2473(4) 0.121(4) Uani 1 1 d .
H68A H 0.1106 0.0938 0.2234 0.181 Uiso 1 1 calc GR
H68B H 0.0724 0.1996 0.2541 0.181 Uiso 1 1 calc GR
H68C H 0.0411 0.0393 0.2430 0.181 Uiso 1 1 calc GR

loop_
_atom_site_aniso_label
_atom_site_aniso_U_11
_atom_site_aniso_U_22
_atom_site_aniso_U_33
_atom_site_aniso_U_23
_atom_site_aniso_U_13
_atom_site_aniso_U_12
Co1 0.0427(3) 0.0266(4) 0.0305(3) -0.0032(4) -0.0021(3) -0.0025(3)
N1 0.040(2) 0.026(3) 0.033(2) -0.0014(19) -0.006(2) 0.000(2)
N2 0.040(2) 0.033(3) 0.038(3) -0.003(2) 0.0011(18) 0.003(2)
N3 0.047(3) 0.030(3) 0.037(2) 0.002(2) -0.0010(18) -0.003(2)
N4 0.055(3) 0.026(3) 0.033(2) 0.000(2) 0.000(2) -0.008(2)
N5 0.049(3) 0.038(3) 0.044(3) -0.004(2) 0.002(2) 0.001(2)
N6 0.050(2) 0.034(3) 0.043(2) -0.004(3) -0.009(2) -0.003(2)
C1 0.042(3) 0.031(3) 0.035(3) -0.008(2) -0.002(2) 0.000(2)
C2 0.064(4) 0.049(5) 0.041(3) -0.011(3) -0.007(3) -0.002(3)
C3 0.082(5) 0.049(5) 0.034(3) -0.002(3) -0.012(3) 0.003(4)
C4 0.074(4) 0.038(4) 0.038(3) 0.002(3) -0.005(3) -0.001(3)
C5 0.046(3) 0.030(3) 0.036(3) 0.002(3) -0.002(2) 0.003(3)
C6 0.051(3) 0.039(4) 0.047(3) 0.002(3) 0.006(3) 0.005(3)
C7 0.055(4) 0.039(4) 0.063(4) 0.008(3) 0.015(3) -0.005(3)
C8 0.058(4) 0.032(4) 0.072(4) -0.005(3) 0.002(3) -0.007(3)
C9 0.054(4) 0.036(4) 0.052(3) -0.010(3) -0.001(3) -0.007(3)
C10 0.039(3) 0.033(4) 0.041(3) -0.005(3) -0.002(2) 0.001(2)
C11 0.042(3) 0.025(3) 0.038(3) -0.001(2) 0.000(2) 0.002(2)
C12 0.059(4) 0.038(4) 0.045(3) 0.009(3) 0.002(3) -0.005(3)
C13 0.067(4) 0.031(4) 0.069(5) 0.007(3) 0.000(3) -0.015(3)
C14 0.071(4) 0.038(4) 0.062(4) -0.006(4) -0.008(4) -0.020(3)
C15 0.064(4) 0.034(4) 0.044(3) -0.005(3) -0.005(3) -0.010(3)
C16 0.056(3) 0.035(4) 0.037(3) 0.008(3) -0.012(3) -0.014(3)
C17 0.069(4) 0.072(6) 0.038(3) 0.015(3) -0.015(3) -0.034(4)
C18 0.098(6) 0.079(6) 0.031(3) 0.003(3) -0.007(3) -0.046(5)
C19 0.094(5) 0.054(5) 0.035(3) -0.007(3) 0.008(3) -0.029(4)
C20 0.071(4) 0.032(4) 0.034(3) -0.002(3) 0.009(3) -0.013(3)
C21 0.070(4) 0.023(3) 0.043(3) 0.001(2) 0.018(3) -0.002(3)
C22 0.092(6) 0.045(5) 0.070(4) 0.010(4) 0.035(4) 0.015(4)
C23 0.096(7) 0.065(6) 0.098(6) 0.016(5) 0.052(5) 0.030(5)
C24 0.061(5) 0.068(7) 0.118(7) 0.013(5) 0.012(5) 0.020(4)
C25 0.058(4) 0.052(4) 0.070(4) -0.004(4) 0.002(4) 0.003(3)
C26 0.051(3) 0.036(4) 0.049(3) 0.009(3) -0.017(3) -0.010(3)
C27 0.055(4) 0.055(5) 0.075(5) 0.018(4) -0.024(4) -0.007(3)
C28 0.049(4) 0.063(6) 0.107(7) 0.004(5) -0.009(4) 0.004(4)
C29 0.051(4) 0.061(5) 0.082(6) -0.008(4) 0.006(4) -0.003(4)
C30 0.057(4) 0.041(4) 0.057(4) -0.012(3) -0.003(3) -0.005(3)
N15 0.113(6) 0.089(6) 0.046(3) 0.005(3) -0.002(3) -0.009(4)
N16 0.057(3) 0.048(4) 0.071(4) -0.009(3) -0.006(3) -0.008(3)
N17 0.106(6) 0.044(5) 0.083(5) -0.002(4) -0.001(4) 0.000(4)
N18 0.119(6) 0.088(6) 0.042(3) -0.003(3) 0.009(3) -0.001(4)
C55 0.036(3) 0.041(4) 0.043(3) 0.001(3) -0.005(2) 0.002(3)
C56 0.059(4) 0.053(5) 0.045(4) -0.004(3) -0.006(3) 0.001(3)
C57 0.037(3) 0.050(5) 0.047(3) -0.010(3) -0.006(2) -0.004(3)
C58 0.032(3) 0.034(4) 0.044(3) 0.001(3) -0.004(2) 0.000(2)
C59 0.047(3) 0.038(4) 0.037(3) 0.010(3) 0.000(2) 0.003(3)
C60 0.047(3) 0.031(4) 0.043(3) 0.003(3) -0.005(2) 0.005(3)
C61 0.036(3) 0.038(4) 0.042(3) 0.002(3) -0.001(2) 0.002(3)
C62 0.045(3) 0.037(4) 0.036(3) 0.006(3) 0.002(2) -0.004(3)
C63 0.040(3) 0.032(3) 0.042(3) 0.005(2) 0.000(2) -0.005(2)
C64 0.046(3) 0.038(4) 0.043(3) 0.000(3) 0.001(2) 0.001(3)
C65 0.057(4) 0.052(5) 0.056(4) -0.006(4) -0.002(3) 0.001(4)
C66 0.064(4) 0.047(5) 0.051(4) -0.016(3) -0.002(3) 0.005(3)
N7 0.075(4) 0.095(6) 0.044(3) 0.002(3) -0.005(3) -0.007(4)
N8 0.096(5) 0.039(4) 0.080(4) -0.019(3) 0.018(3) -0.008(3)
N9 0.075(5) 0.048(5) 0.102(5) -0.020(4) -0.021(4) 0.001(3)
N10 0.157(8) 0.087(7) 0.060(4) -0.014(4) 0.013(5) 0.025(5)
C31 0.037(3) 0.035(4) 0.048(3) -0.004(3) 0.005(2) -0.001(3)
C32 0.042(3) 0.057(5) 0.045(3) -0.008(3) -0.006(3) 0.005(3)
C33 0.052(4) 0.043(5) 0.049(3) -0.013(3) 0.008(3) -0.004(3)
C34 0.030(3) 0.036(4) 0.040(3) -0.001(3) 0.003(2) -0.001(2)
C35 0.043(3) 0.038(4) 0.042(3) 0.002(3) 0.003(2) 0.001(3)
C36 0.040(3) 0.032(4) 0.055(3) -0.002(3) 0.004(2) -0.001(3)
C37 0.036(3) 0.042(4) 0.047(3) -0.005(3) 0.001(2) 0.002(3)
C38 0.045(3) 0.040(4) 0.044(3) 0.001(3) 0.004(2) 0.001(3)
C39 0.041(3) 0.031(4) 0.050(3) -0.001(3) 0.003(2) -0.005(3)
C40 0.049(3) 0.047(5) 0.052(4) -0.008(3) 0.002(3) 0.006(3)
C41 0.047(4) 0.052(5) 0.065(4) -0.018(4) -0.010(3) 0.005(3)
C42 0.080(5) 0.065(6) 0.056(4) -0.020(4) 0.004(4) 0.011(4)
N11 0.089(4) 0.069(5) 0.047(3) -0.005(3) 0.011(3) -0.006(4)
N12 0.085(4) 0.037(4) 0.071(4) -0.011(3) 0.005(3) -0.003(3)
N13 0.070(4) 0.030(4) 0.065(4) 0.000(3) -0.001(3) -0.004(3)
N14 0.089(4) 0.059(5) 0.042(3) 0.007(3) 0.005(3) 0.001(3)
C43 0.043(3) 0.034(4) 0.041(3) -0.006(3) 0.003(2) 0.000(3)
C44 0.054(3) 0.046(4) 0.046(3) -0.017(3) 0.004(3) -0.010(3)
C45 0.050(3) 0.045(5) 0.046(3) -0.009(3) 0.001(3) 0.006(3)
C46 0.032(3) 0.031(4) 0.042(3) -0.006(3) 0.000(2) -0.002(2)
C47 0.040(3) 0.035(4) 0.035(3) 0.004(3) 0.004(2) -0.004(2)
C48 0.038(3) 0.027(3) 0.038(3) 0.002(2) 0.003(2) -0.005(2)
C49 0.034(2) 0.025(3) 0.033(2) -0.001(2) 0.0009(19) 0.001(2)
C50 0.038(3) 0.030(3) 0.036(3) 0.001(2) 0.001(2) 0.004(2)
C51 0.041(3) 0.025(3) 0.039(3) 0.004(2) 0.001(2) -0.002(2)
C52 0.038(3) 0.027(3) 0.037(3) 0.002(2) 0.001(2) -0.001(2)
C53 0.043(3) 0.036(4) 0.037(3) -0.007(3) 0.000(2) -0.002(3)
C54 0.047(3) 0.033(4) 0.039(3) 0.001(3) -0.004(3) 0.002(3)
N19 0.125(10) 0.181(17) 0.214(18) -0.041(13) -0.006(10) -0.051(11)
C67 0.087(9) 0.155(16) 0.126(12) -0.031(11) 0.011(7) -0.039(8)
C68 0.143(11) 0.127(12) 0.092(8) 0.001(7) 0.014(8) -0.037(8)

loop_
_atom_type_symbol
_atom_type_description
_atom_type_scat_dispersion_real
_atom_type_scat_dispersion_imag
_atom_type_scat_source
C C 0.0033 0.0016 'International Tables Vol C Tables 4.2.6.8 and 6.1.1.4'
Co Co 0.3494 0.9721 'International Tables Vol C Tables 4.2.6.8 and 6.1.1.4'
N N 0.0061 0.0033 'International Tables Vol C Tables 4.2.6.8 and 6.1.1.4'
H H 0.0000 0.0000 'International Tables Vol C Tables 4.2.6.8 and 6.1.1.4'

loop_
_geom_angle_atom_site_label_1
_geom_angle_atom_site_label_2
_geom_angle_atom_site_label_3
_geom_angle
N1 Co1 N2 80.92(19)
N1 Co1 N3 81.42(19)
N1 Co1 N4 178.1(2)
N1 Co1 N5 99.6(2)
N1 Co1 N6 102.6(2)
N2 Co1 N3 162.26(18)
N2 Co1 N5 91.4(2)
N2 Co1 N6 92.85(18)
N3 Co1 N5 93.2(2)
N3 Co1 N6 89.37(19)
N4 Co1 N2 100.40(19)
N4 Co1 N3 97.29(19)
N4 Co1 N5 79.1(2)
N4 Co1 N6 78.7(2)
N5 Co1 N6 157.9(2)
C1 N1 Co1 119.3(4)
C1 N1 C5 122.3(5)
C5 N1 Co1 118.4(4)
C6 N2 Co1 128.3(4)
C6 N2 C10 117.7(5)
C10 N2 Co1 114.0(4)
C11 N3 Co1 113.6(4)
C15 N3 Co1 128.5(4)
C15 N3 C11 117.7(5)
C16 N4 Co1 120.0(4)
C16 N4 C20 120.5(5)
C20 N4 Co1 119.2(4)
C21 N5 Co1 111.9(4)
C25 N5 Co1 129.3(4)
C25 N5 C21 118.7(6)
C26 N6 Co1 112.2(4)
C30 N6 Co1 129.1(4)
C30 N6 C26 118.3(6)
N1 C1 C2 119.8(5)
N1 C1 C10 113.0(5)
C2 C1 C10 127.2(5)
C1 C2 H2 120.4
C3 C2 C1 119.2(6)
C3 C2 H2 120.4
C2 C3 H3 119.9
C2 C3 C4 120.2(6)
C4 C3 H3 119.9
C3 C4 H4 120.8
C3 C4 C5 118.4(6)
C5 C4 H4 120.8
N1 C5 C4 120.1(6)
N1 C5 C11 113.6(5)
C4 C5 C11 126.3(6)
N2 C6 H6 118.9
N2 C6 C7 122.3(6)
C7 C6 H6 118.9
C6 C7 H7 120.3
C8 C7 C6 119.4(6)
C8 C7 H7 120.3
C7 C8 H8 120.5
C7 C8 C9 118.9(6)
C9 C8 H8 120.5
C8 C9 H9 120.2
C10 C9 C8 119.6(6)
C10 C9 H9 120.2
N2 C10 C1 112.8(5)
C9 C10 N2 122.1(6)
C9 C10 C1 125.1(5)
N3 C11 C5 112.9(5)
N3 C11 C12 121.8(5)
C12 C11 C5 125.2(5)
C11 C12 H12 120.2
C13 C12 C11 119.6(6)
C13 C12 H12 120.2
C12 C13 H13 120.5
C12 C13 C14 119.1(6)
C14 C13 H13 120.5
C13 C14 H14 120.4
C13 C14 C15 119.1(6)
C15 C14 H14 120.4
N3 C15 C14 122.6(6)
N3 C15 H15 118.7
C14 C15 H15 118.7
N4 C16 C17 120.8(6)
N4 C16 C26 114.7(5)
C17 C16 C26 124.4(6)
C16 C17 H17 120.6
C18 C17 C16 118.7(7)
C18 C17 H17 120.6
C17 C18 H18 119.6
C19 C18 C17 120.9(6)
C19 C18 H18 119.6
C18 C19 H19 120.6
C18 C19 C20 118.7(7)
C20 C19 H19 120.6
N4 C20 C19 120.4(7)
N4 C20 C21 114.7(5)
C19 C20 C21 124.9(6)
N5 C21 C20 114.4(5)
N5 C21 C22 121.1(7)
C22 C21 C20 124.4(6)
C21 C22 H22 120.1
C23 C22 C21 119.7(8)
C23 C22 H22 120.1
C22 C23 H23 120.2
C22 C23 C24 119.6(7)
C24 C23 H23 120.2
C23 C24 H24 120.9
C23 C24 C25 118.3(8)
C25 C24 H24 120.9
N5 C25 C24 122.5(8)
N5 C25 H25 118.8
C24 C25 H25 118.8
N6 C26 C16 113.3(5)
N6 C26 C27 121.3(6)
C27 C26 C16 125.4(6)
C26 C27 H27 120.4
C28 C27 C26 119.1(7)
C28 C27 H27 120.4
C27 C28 H28 120.2
C29 C28 C27 119.5(7)
C29 C28 H28 120.2
C28 C29 H29 120.4
C28 C29 C30 119.2(7)
C30 C29 H29 120.4
N6 C30 C29 122.4(7)
N6 C30 H30 118.8
C29 C30 H30 118.8
C57 C55 C56 115.9(6)
C58 C55 C56 121.4(6)
C58 C55 C57 122.7(5)
N15 C56 C55 178.2(8)
N16 C57 C55 179.2(7)
C55 C58 C59 121.4(5)
C55 C58 C63 121.1(6)
C59 C58 C63 117.5(5)
C58 C59 H59 119.2
C60 C59 C58 121.5(5)
C60 C59 H59 119.2
C59 C60 H60 119.6
C59 C60 C61 120.9(6)
C61 C60 H60 119.6
C62 C61 C60 117.5(5)
C64 C61 C60 120.8(6)
C64 C61 C62 121.7(5)
C61 C62 H62 119.1
C63 C62 C61 121.7(5)
C63 C62 H62 119.1
C58 C63 H63 119.6
C62 C63 C58 120.8(6)
C62 C63 H63 119.6
C61 C64 C65 123.3(6)
C61 C64 C66 122.1(6)
C65 C64 C66 114.6(6)
N17 C65 C64 176.5(8)
N18 C66 C64 178.5(8)
C33 C31 C32 115.5(6)
C33 C31 C34 121.7(5)
C34 C31 C32 122.7(6)
N7 C32 C31 177.7(7)
N8 C33 C31 178.3(7)
C31 C34 C39 120.3(6)
C35 C34 C31 121.8(5)
C35 C34 C39 117.9(5)
C34 C35 H35 118.9
C36 C35 C34 122.2(6)
C36 C35 H35 118.9
C35 C36 H36 120.1
C35 C36 C37 119.7(6)
C37 C36 H36 120.1
C38 C37 C36 117.6(5)
C38 C37 C40 121.8(6)
C40 C37 C36 120.6(6)
C37 C38 H38 118.9
C39 C38 C37 122.2(6)
C39 C38 H38 118.9
C34 C39 H39 119.8
C38 C39 C34 120.5(6)
C38 C39 H39 119.8
C37 C40 C41 123.6(6)
C42 C40 C37 120.6(7)
C42 C40 C41 115.7(7)
N9 C41 C40 177.1(8)
N10 C42 C40 178.8(9)
C45 C43 C44 115.1(5)
C45 C43 C46 124.4(5)
C46 C43 C44 120.4(6)
N11 C44 C43 178.8(8)
N12 C45 C43 177.0(7)
C43 C46 C47 121.1(5)
C51 C46 C43 120.9(6)
C51 C46 C47 118.0(5)
C46 C47 H47 119.0
C48 C47 C46 122.0(5)
C48 C47 H47 119.0
C47 C48 H48 120.0
C47 C48 C49 120.0(6)
C49 C48 H48 120.0
C50 C49 C48 118.0(5)
C52 C49 C48 120.5(5)
C52 C49 C50 121.4(5)
C49 C50 H50 119.1
C51 C50 C49 121.8(5)
C51 C50 H50 119.1
C46 C51 H51 119.9
C50 C51 C46 120.2(6)
C50 C51 H51 119.9
C49 C52 C53 122.6(5)
C49 C52 C54 121.8(6)
C54 C52 C53 115.6(5)
N13 C53 C52 177.6(6)
N14 C54 C52 178.3(7)
N19 C67 C68 175.9(17)
C67 C68 H68A 109.5
C67 C68 H68B 109.5
C67 C68 H68C 109.5
H68A C68 H68B 109.5
H68A C68 H68C 109.5
H68B C68 H68C 109.5

loop_
_geom_bond_atom_site_label_1
_geom_bond_atom_site_label_2
_geom_bond_distance
Co1 N1 1.878(5)
Co1 N2 2.000(5)
Co1 N3 2.001(5)
Co1 N4 1.909(5)
Co1 N5 2.131(5)
Co1 N6 2.141(4)
N1 C1 1.339(7)
N1 C5 1.345(7)
N2 C6 1.342(8)
N2 C10 1.368(7)
N3 C11 1.366(7)
N3 C15 1.335(8)
N4 C16 1.345(8)
N4 C20 1.349(8)
N5 C21 1.347(7)
N5 C25 1.333(8)
N6 C26 1.353(8)
N6 C30 1.344(9)
C1 C2 1.388(8)
C1 C10 1.465(8)
C2 H2 0.9300
C2 C3 1.382(10)
C3 H3 0.9300
C3 C4 1.389(10)
C4 H4 0.9300
C4 C5 1.392(8)
C5 C11 1.461(8)
C6 H6 0.9300
C6 C7 1.381(10)
C7 H7 0.9300
C7 C8 1.366(10)
C8 H8 0.9300
C8 C9 1.385(10)
C9 H9 0.9300
C9 C10 1.357(9)
C11 C12 1.375(9)
C12 H12 0.9300
C12 C13 1.371(9)
C13 H13 0.9300
C13 C14 1.373(10)
C14 H14 0.9300
C14 C15 1.383(9)
C15 H15 0.9300
C16 C17 1.392(8)
C16 C26 1.468(9)
C17 H17 0.9300
C17 C18 1.370(11)
C18 H18 0.9300
C18 C19 1.366(12)
C19 H19 0.9300
C19 C20 1.400(9)
C20 C21 1.460(10)
C21 C22 1.383(9)
C22 H22 0.9300
C22 C23 1.367(13)
C23 H23 0.9300
C23 C24 1.368(13)
C24 H24 0.9300
C24 C25 1.393(10)
C25 H25 0.9300
C26 C27 1.390(10)
C27 H27 0.9300
C27 C28 1.370(12)
C28 H28 0.9300
C28 C29 1.368(11)
C29 H29 0.9300
C29 C30 1.371(10)
C30 H30 0.9300
N15 C56 1.136(9)
N16 C57 1.135(9)
N17 C65 1.128(9)
N18 C66 1.134(9)
C55 C56 1.442(9)
C55 C57 1.425(9)
C55 C58 1.379(8)
C58 C59 1.424(8)
C58 C63 1.436(8)
C59 H59 0.9300
C59 C60 1.357(8)
C60 H60 0.9300
C60 C61 1.432(8)
C61 C62 1.426(9)
C61 C64 1.390(8)
C62 H62 0.9300
C62 C63 1.351(9)
C63 H63 0.9300
C64 C65 1.424(10)
C64 C66 1.439(9)
N7 C32 1.137(8)
N8 C33 1.153(9)
N9 C41 1.136(10)
N10 C42 1.145(10)
C31 C32 1.424(9)
C31 C33 1.411(10)
C31 C34 1.416(8)
C34 C35 1.399(9)
C34 C39 1.419(8)
C35 H35 0.9300
C35 C36 1.370(9)
C36 H36 0.9300
C36 C37 1.428(9)
C37 C38 1.408(9)
C37 C40 1.418(9)
C38 H38 0.9300
C38 C39 1.355(9)
C39 H39 0.9300
C40 C41 1.422(11)
C40 C42 1.411(11)
N11 C44 1.149(8)
N12 C45 1.145(9)
N13 C53 1.142(8)
N14 C54 1.143(8)
C43 C44 1.422(9)
C43 C45 1.411(10)
C43 C46 1.414(8)
C46 C47 1.419(9)
C46 C51 1.414(8)
C47 H47 0.9300
C47 C48 1.355(8)
C48 H48 0.9300
C48 C49 1.432(7)
C49 C50 1.409(8)
C49 C52 1.408(8)
C50 H50 0.9300
C50 C51 1.371(8)
C51 H51 0.9300
C52 C53 1.417(9)
C52 C54 1.412(8)
N19 C67 1.16(2)
C67 C68 1.39(2)
C68 H68A 0.9600
C68 H68B 0.9600
C68 H68C 0.9600

loop_
_twin_individual_id
_twin_individual_mass_fraction_refined
1 0.54(2)
2 0.46(2)
